data_7236629
loop_
_publ_author_name
'Wang, Binshen'
'Qi, Xiujuan'
'Zhang, Wenquan'
'Wang, Kangcai'
'Li, Wei'
'Zhang, Qinghua'

_publ_section_title
;
 Synthesis of 1-(2H-tetrazol-5-yl)-5-nitraminotetrazole and its
 derivatives from 5-aminotetrazole and cyanogen azide: a promising
 strategy towards the development of C--N linked bistetrazolate energetic
 materials
;
_journal_issue 39
_journal_name_full 'J. Mater. Chem. A'
_journal_page_first 20867
_journal_paper_doi 10.1039/C7TA05905A
_journal_volume 5
_journal_year 2017
_chemical_formula_moiety 'C2 H3 K N10 O3'
_chemical_formula_sum 'C2 H3 K N10 O3'
_chemical_formula_weight 254.24
_space_group_crystal_system monoclinic
_space_group_IT_number 14
_space_group_name_Hall '-P 2ybc'
_space_group_name_H-M_alt 'P 1 21/c 1'
_atom_sites_solution_hydrogens difmap
_atom_sites_solution_primary dual
_audit_creation_date 2016-11-24
_audit_creation_method
;
Olex2 1.2-beta
(compiled 2016.11.07 svn.r3352 for OlexSys, GUI svn.r5261)
;
_audit_update_record
;
2017-02-24 deposited with the CCDC.
2017-09-12 downloaded from the CCDC.
;
_cell_angle_alpha 90
_cell_angle_beta 95.544(4)
_cell_angle_gamma 90
_cell_formula_units_Z 4
_cell_length_a 6.3241(9)
_cell_length_b 18.197(3)
_cell_length_c 7.7647(11)
_cell_measurement_reflns_used 2017
_cell_measurement_temperature 170
_cell_measurement_theta_max 27.406
_cell_measurement_theta_min 2.864
_cell_volume 889.4(2)
_computing_cell_refinement 'SAINT v7.68A (Bruker, 2009)'
_computing_data_reduction 'SAINT v7.68A (Bruker, 2009)'
_computing_molecular_graphics 'Olex2 (Dolomanov et al., 2009)'
_computing_publication_material 'Olex2 (Dolomanov et al., 2009)'
_computing_structure_refinement 'ShelXL (Sheldrick, 2015)'
_computing_structure_solution 'ShelXT (Sheldrick, 2015)'
_diffrn_ambient_temperature 170
_diffrn_measured_fraction_theta_full 1.000
_diffrn_measured_fraction_theta_max 0.998
_diffrn_measurement_device_type 'Bruker APEX-II CCD'
_diffrn_measurement_method '\f and \w scans'
_diffrn_radiation_monochromator graphite
_diffrn_radiation_type MoK\a
_diffrn_radiation_wavelength 0.71073
_diffrn_reflns_av_R_equivalents 0
_diffrn_reflns_av_unetI/netI 0.0277
_diffrn_reflns_Laue_measured_fraction_full 1.000
_diffrn_reflns_Laue_measured_fraction_max 0.998
_diffrn_reflns_limit_h_max 8
_diffrn_reflns_limit_h_min -8
_diffrn_reflns_limit_k_max 23
_diffrn_reflns_limit_k_min -21
_diffrn_reflns_limit_l_max 9
_diffrn_reflns_limit_l_min -9
_diffrn_reflns_number 2022
_diffrn_reflns_point_group_measured_fraction_full 1.000
_diffrn_reflns_point_group_measured_fraction_max 0.998
_diffrn_reflns_theta_full 25.242
_diffrn_reflns_theta_max 27.408
_diffrn_reflns_theta_min 2.238
_diffrn_standards_number 0
_exptl_absorpt_coefficient_mu 0.615
_exptl_absorpt_correction_T_max 0.7455
_exptl_absorpt_correction_T_min 0.6249
_exptl_absorpt_correction_type multi-scan
_exptl_absorpt_process_details
;
SADABS-2008/1 (Bruker,2008) was used for absorption correction.
wR2(int) was 0.0746 before and 0.0487 after correction.
The Ratio of minimum to maximum transmission is 0.8382.
The \l/2 correction factor is 0.0015.
;
_exptl_crystal_colour 'clear whiteish colourless'
_exptl_crystal_colour_lustre clear
_exptl_crystal_colour_modifier whiteish
_exptl_crystal_colour_primary colourless
_exptl_crystal_density_diffrn 1.899
_exptl_crystal_description block
_exptl_crystal_F_000 512
_exptl_crystal_size_max 0.24
_exptl_crystal_size_mid 0.2
_exptl_crystal_size_min 0.18
_refine_diff_density_max 0.894
_refine_diff_density_min -1.175
_refine_diff_density_rms 0.300
_refine_ls_extinction_method none
_refine_ls_goodness_of_fit_ref 1.182
_refine_ls_hydrogen_treatment refall
_refine_ls_matrix_type full
_refine_ls_number_parameters 157
_refine_ls_number_reflns 2022
_refine_ls_number_restraints 0
_refine_ls_restrained_S_all 1.182
_refine_ls_R_factor_all 0.0660
_refine_ls_R_factor_gt 0.0547
_refine_ls_shift/su_max 0.001
_refine_ls_shift/su_mean 0.000
_refine_ls_structure_factor_coef Fsqd
_refine_ls_weighting_details 'w=1/[\s^2^(Fo^2^)+(0.1243P)^2^] where P=(Fo^2^+2Fc^2^)/3'
_refine_ls_weighting_scheme calc
_refine_ls_wR_factor_gt 0.1672
_refine_ls_wR_factor_ref 0.1818
_reflns_Friedel_coverage 0.000
_reflns_number_gt 1673
_reflns_number_total 2022
_reflns_threshold_expression 'I > 2\s(I)'
_cod_data_source_file c7ta05905a2.cif
_cod_data_source_block tt
_cod_database_code 7236629
_shelx_space_group_comment
;
The symmetry employed for this shelxl refinement is uniquely defined
by the following loop, which should always be used as a source of
symmetry information in preference to the above space-group names.
They are only intended as comments.
;
_olex2_refinement_description
;
;
_shelx_shelxl_version_number 2014/7
_olex2_submission_special_instructions 'No special instructions were received'

loop_
_space_group_symop_operation_xyz
'x, y, z'
'-x, y+1/2, -z+1/2'
'-x, -y, -z'
'x, -y-1/2, z-1/2'

loop_
_atom_site_label
_atom_site_type_symbol
_atom_site_fract_x
_atom_site_fract_y
_atom_site_fract_z
_atom_site_U_iso_or_equiv
_atom_site_adp_type
_atom_site_occupancy
_atom_site_site_symmetry_order
_atom_site_calc_flag
K1 K 0.19195(11) 0.50288(3) 0.70302(7) 0.0232(3) Uani 1 1 d
O1W O 0.0867(4) 0.39476(11) 0.4584(3) 0.0258(5) Uani 1 1 d
N6 N 0.7209(3) 0.19797(12) 0.6664(3) 0.0149(5) Uani 1 1 d
N3 N 0.4666(4) 0.25119(12) 0.7874(3) 0.0192(5) Uani 1 1 d
O1 O 0.4862(4) 0.39285(11) 0.7797(3) 0.0311(5) Uani 1 1 d
O2 O 0.7117(4) 0.44710(11) 0.6303(3) 0.0319(6) Uani 1 1 d
N7 N 1.0236(4) 0.22504(13) 0.5106(3) 0.0180(5) Uani 1 1 d
N8 N 1.1485(4) 0.17818(12) 0.4363(3) 0.0190(5) Uani 1 1 d
N4 N 0.4495(4) 0.17638(12) 0.7977(3) 0.0207(5) Uani 1 1 d
N5 N 0.5980(4) 0.14374(12) 0.7261(3) 0.0189(5) Uani 1 1 d
N2 N 0.7317(4) 0.32668(12) 0.6503(3) 0.0193(5) Uani 1 1 d
C1 C 0.6369(4) 0.26519(14) 0.7026(3) 0.0154(5) Uani 1 1 d
N9 N 1.0987(4) 0.10906(13) 0.4513(3) 0.0205(5) Uani 1 1 d
N1 N 0.6367(4) 0.39021(12) 0.6891(3) 0.0202(5) Uani 1 1 d
N10 N 0.9303(4) 0.10712(13) 0.5416(3) 0.0201(5) Uani 1 1 d
C2 C 0.8925(4) 0.17794(13) 0.5741(3) 0.0148(5) Uani 1 1 d
H1WA H 0.015(7) 0.353(3) 0.496(5) 0.058(14) Uiso 1 1 d
H1WB H 0.193(6) 0.378(2) 0.403(5) 0.032(9) Uiso 1 1 d
H8 H 1.248(9) 0.201(3) 0.386(7) 0.071(15) Uiso 1 1 d

loop_
_atom_site_aniso_label
_atom_site_aniso_U_11
_atom_site_aniso_U_22
_atom_site_aniso_U_33
_atom_site_aniso_U_23
_atom_site_aniso_U_13
_atom_site_aniso_U_12
K1 0.0326(5) 0.0166(4) 0.0216(4) 0.00042(18) 0.0093(3) 0.0025(2)
O1W 0.0261(12) 0.0210(10) 0.0322(10) -0.0003(8) 0.0123(9) -0.0004(8)
N6 0.0137(12) 0.0153(10) 0.0166(9) 0.0005(8) 0.0063(8) 0.0005(8)
N3 0.0180(13) 0.0210(11) 0.0201(10) 0.0009(8) 0.0087(9) 0.0009(9)
O1 0.0262(12) 0.0222(10) 0.0488(13) 0.0015(9) 0.0233(10) 0.0031(9)
O2 0.0445(15) 0.0181(10) 0.0365(11) 0.0064(8) 0.0211(10) 0.0022(9)
N7 0.0140(12) 0.0205(12) 0.0203(11) -0.0016(7) 0.0058(9) 0.0002(8)
N8 0.0186(13) 0.0202(11) 0.0193(10) -0.0019(8) 0.0082(9) -0.0007(9)
N4 0.0202(13) 0.0208(11) 0.0226(10) -0.0007(8) 0.0094(9) 0.0004(9)
N5 0.0160(12) 0.0205(11) 0.0216(10) 0.0009(8) 0.0089(9) -0.0028(9)
N2 0.0221(13) 0.0166(11) 0.0210(10) 0.0008(8) 0.0118(9) 0.0014(9)
C1 0.0140(13) 0.0197(13) 0.0133(11) -0.0006(8) 0.0057(9) 0.0009(10)
N9 0.0209(13) 0.0219(11) 0.0204(11) -0.0010(8) 0.0110(9) 0.0008(9)
N1 0.0222(13) 0.0185(11) 0.0209(10) 0.0015(8) 0.0069(9) 0.0027(9)
N10 0.0201(13) 0.0209(11) 0.0211(11) -0.0006(8) 0.0114(9) 0.0009(9)
C2 0.0143(13) 0.0193(12) 0.0114(10) 0.0010(8) 0.0032(9) 0.0013(10)

loop_
_atom_type_symbol
_atom_type_description
_atom_type_scat_dispersion_real
_atom_type_scat_dispersion_imag
_atom_type_scat_source
C C 0.0033 0.0016 'International Tables Vol C Tables 4.2.6.8 and 6.1.1.4'
H H 0.0000 0.0000 'International Tables Vol C Tables 4.2.6.8 and 6.1.1.4'
K K 0.2009 0.2494 'International Tables Vol C Tables 4.2.6.8 and 6.1.1.4'
N N 0.0061 0.0033 'International Tables Vol C Tables 4.2.6.8 and 6.1.1.4'
O O 0.0106 0.0060 'International Tables Vol C Tables 4.2.6.8 and 6.1.1.4'

loop_
_geom_angle_atom_site_label_1
_geom_angle_atom_site_label_2
_geom_angle_atom_site_label_3
_geom_angle
_geom_angle_site_symmetry_1
_geom_angle_site_symmetry_3
O1W K1 K1 46.84(5) 3_566 3_566
O1W K1 K1 47.00(5) . 3_566
O1W K1 O1W 93.84(6) . 3_566
O1W K1 O2 65.38(6) 3_566 1_455
O1W K1 O2 63.91(6) 3_566 3_666
O1W K1 O2 59.52(6) . 1_455
O1W K1 O2 70.38(6) . 3_666
O1W K1 N5 145.98(6) . 2_656
O1W K1 N5 75.72(7) 3_566 2_656
O1W K1 N9 84.62(6) . 4_466
O1W K1 N9 127.53(7) 3_566 4_466
O1W K1 N10 150.48(7) . 2_656
O1W K1 N10 70.78(6) 3_566 2_656
O1 K1 K1 121.59(5) . 3_566
O1 K1 O1W 165.70(7) . 3_566
O1 K1 O1W 75.22(7) . .
O1 K1 O2 103.16(6) . 3_666
O1 K1 O2 114.62(6) . 1_455
O1 K1 N5 108.17(7) . 2_656
O1 K1 N9 61.56(6) . 4_466
O1 K1 N10 123.07(7) . 2_656
O2 K1 K1 55.40(5) 3_666 3_566
O2 K1 K1 47.45(4) 1_455 3_566
O2 K1 O2 102.85(5) 3_666 1_455
O2 K1 N5 76.02(6) 3_666 2_656
O2 K1 N9 153.82(6) 3_666 4_466
O2 K1 N10 120.24(6) 3_666 2_656
N5 K1 K1 115.16(5) 2_656 3_566
N5 K1 O2 136.03(6) 2_656 1_455
N9 K1 K1 112.21(6) 4_466 3_566
N9 K1 O2 69.18(6) 4_466 1_455
N9 K1 N5 127.55(6) 4_466 2_656
N10 K1 K1 113.25(6) 2_656 3_566
N10 K1 O2 90.97(6) 2_656 1_455
N10 K1 N5 56.14(6) 2_656 2_656
N10 K1 N9 85.43(7) 2_656 4_466
K1 O1W K1 86.16(6) . 3_566
K1 O1W H1WA 116(3) . .
K1 O1W H1WA 112(3) 3_566 .
K1 O1W H1WB 115(2) . .
K1 O1W H1WB 119(2) 3_566 .
H1WA O1W H1WB 107(4) . .
N5 N6 C1 109.3(2) . .
N5 N6 C2 118.6(2) . .
C1 N6 C2 132.0(2) . .
C1 N3 N4 106.8(2) . .
N1 O1 K1 116.43(16) . .
K1 O2 K1 77.15(5) 3_666 1_655
N1 O2 K1 126.06(18) . 1_655
N1 O2 K1 135.89(17) . 3_666
C2 N7 N8 99.6(2) . .
N7 N8 H8 112(4) . .
N9 N8 N7 114.9(2) . .
N9 N8 H8 133(4) . .
N5 N4 N3 111.7(2) . .
N6 N5 K1 115.83(15) . 2_646
N4 N5 K1 131.66(15) . 2_646
N4 N5 N6 106.1(2) . .
N1 N2 C1 115.0(2) . .
N3 C1 N6 106.1(2) . .
N3 C1 N2 135.0(2) . .
N2 C1 N6 119.0(2) . .
N8 N9 K1 123.43(15) . 4_665
N8 N9 N10 106.5(2) . .
N10 N9 K1 123.74(16) . 4_665
O1 N1 O2 121.2(2) . .
O1 N1 N2 122.9(2) . .
O2 N1 N2 115.9(2) . .
N9 N10 K1 131.06(17) . 2_646
N9 N10 C2 103.9(2) . .
C2 N10 K1 115.87(15) . 2_646
N7 C2 N6 124.4(2) . .
N7 C2 N10 115.1(2) . .
N10 C2 N6 120.4(2) . .

loop_
_geom_bond_atom_site_label_1
_geom_bond_atom_site_label_2
_geom_bond_distance
_geom_bond_site_symmetry_2
K1 K1 3.7902(14) 3_566
K1 O1W 2.778(2) 3_566
K1 O1W 2.771(2) .
K1 O1 2.759(2) .
K1 O2 2.864(2) 3_666
K1 O2 3.200(3) 1_455
K1 N5 2.915(2) 2_656
K1 N9 2.904(2) 4_466
K1 N10 2.902(2) 2_656
O1W K1 2.778(2) 3_566
O1W H1WA 0.94(5) .
O1W H1WB 0.89(4) .
N6 N5 1.365(3) .
N6 C1 1.374(3) .
N6 C2 1.405(3) .
N3 N4 1.368(3) .
N3 C1 1.340(3) .
O1 N1 1.238(3) .
O2 K1 3.200(3) 1_655
O2 K1 2.864(2) 3_666
O2 N1 1.244(3) .
N7 N8 1.331(3) .
N7 C2 1.320(3) .
N8 N9 1.304(3) .
N8 H8 0.88(5) .
N4 N5 1.283(3) .
N5 K1 2.915(2) 2_646
N2 C1 1.350(3) .
N2 N1 1.350(3) .
N9 K1 2.904(2) 4_665
N9 N10 1.331(3) .
N10 K1 2.902(2) 2_646
N10 C2 1.339(3) .
